data_4064296
loop_
_publ_author_name
'Stueger, Harald'
'Albering, Joerg'
'Flock, Michaela'
'Fuerpass, Gottfried'
'Mitterfellner, Thomas'

_publ_section_title
;
 cis,cis-1,3,5-Trihydroxynonamethylcyclohexasilane: A Cyclopolysilane with
 Unusual Properties
;
_journal_issue 9
_journal_name_full Organometallics
_journal_page_first 2531
_journal_paper_doi 10.1021/om200025n
_journal_volume 30
_journal_year 2011
_chemical_formula_moiety 'C9 H30 O3 Si6'
_chemical_formula_sum 'C9 H30 O3 Si6'
_chemical_formula_weight 354.87
_chemical_name_systematic
; 
cis,cis-1,3,5-Trihydroxynonamethylcyclohexasilane
;
_space_group_IT_number 15
_symmetry_cell_setting monoclinic
_symmetry_space_group_name_Hall '-C 2yc'
_symmetry_space_group_name_H-M 'C 1 2/c 1'
_atom_sites_solution_hydrogens geom
_atom_sites_solution_primary direct
_atom_sites_solution_secondary difmap
_audit_creation_method SHELXL-97
_cell_angle_alpha 90.00
_cell_angle_beta 108.7390(10)
_cell_angle_gamma 90.00
_cell_formula_units_Z 8
_cell_length_a 17.6395(6)
_cell_length_b 9.9581(3)
_cell_length_c 24.7392(11)
_cell_measurement_reflns_used 9925
_cell_measurement_temperature 100(2)
_cell_measurement_theta_max 36.367
_cell_measurement_theta_min 3.172
_cell_volume 4115.2(3)
_computing_cell_refinement 'Bruker APEX2'
_computing_data_collection 'Bruker APEX2'
_computing_data_reduction 'Bruker SAINT'
_computing_molecular_graphics 'Bruker SHELXTL'
_computing_publication_material 'Bruker SHELXTL'
_computing_structure_refinement 'SHELXL-97 (Sheldrick, 2008)'
_computing_structure_solution 'SHELXS-97 (Sheldrick, 2008)'
_diffrn_ambient_temperature 100(2)
_diffrn_measured_fraction_theta_full 0.997
_diffrn_measured_fraction_theta_max 0.997
_diffrn_measurement_device_type 'CCD area detector'
_diffrn_measurement_method 'phi and omega scans'
_diffrn_radiation_monochromator graphite
_diffrn_radiation_source 'fine-focus sealed tube'
_diffrn_radiation_type MoK\a
_diffrn_radiation_wavelength 0.71073
_diffrn_reflns_av_R_equivalents 0.0197
_diffrn_reflns_av_sigmaI/netI 0.0142
_diffrn_reflns_limit_h_max 28
_diffrn_reflns_limit_h_min -28
_diffrn_reflns_limit_k_max 15
_diffrn_reflns_limit_k_min -15
_diffrn_reflns_limit_l_max 39
_diffrn_reflns_limit_l_min -39
_diffrn_reflns_number 46220
_diffrn_reflns_theta_full 34.49
_diffrn_reflns_theta_max 34.49
_diffrn_reflns_theta_min 2.40
_exptl_absorpt_coefficient_mu 0.404
_exptl_absorpt_correction_T_max 0.953
_exptl_absorpt_correction_T_min 0.904
_exptl_absorpt_correction_type multi-scan
_exptl_absorpt_process_details 'SADABS (Sheldrick, 2008)'
_exptl_crystal_colour colourless
_exptl_crystal_density_diffrn 1.146
_exptl_crystal_density_method 'not measured'
_exptl_crystal_description plate
_exptl_crystal_F_000 1536
_exptl_crystal_size_max 0.25
_exptl_crystal_size_mid 0.25
_exptl_crystal_size_min 0.12
_refine_diff_density_max 0.385
_refine_diff_density_min -0.414
_refine_diff_density_rms 0.138
_refine_ls_extinction_method none
_refine_ls_goodness_of_fit_ref 1.138
_refine_ls_hydrogen_treatment mixed
_refine_ls_matrix_type full
_refine_ls_number_parameters 190
_refine_ls_number_reflns 8703
_refine_ls_number_restraints 6
_refine_ls_restrained_S_all 1.143
_refine_ls_R_factor_all 0.0226
_refine_ls_R_factor_gt 0.0189
_refine_ls_shift/su_max 0.001
_refine_ls_shift/su_mean 0.000
_refine_ls_structure_factor_coef Fsqd
_refine_ls_weighting_details 'calc w=1/[\s^2^(Fo^2^)+(0.0367P)^2^+0.7497P] where P=(Fo^2^+2Fc^2^)/3'
_refine_ls_weighting_scheme calc
_refine_ls_wR_factor_gt 0.0586
_refine_ls_wR_factor_ref 0.0658
_reflns_number_gt 7982
_reflns_number_total 8703
_reflns_threshold_expression >2sigma(I)
_cod_data_source_file om200025n_si_002.cif
_cod_data_source_block c2c
_cod_original_sg_symbol_H-M 'C 2/c'
_cod_database_code 4064296

loop_
_symmetry_equiv_pos_as_xyz
'x, y, z'
'-x, y, -z+1/2'
'x+1/2, y+1/2, z'
'-x+1/2, y+1/2, -z+1/2'
'-x, -y, -z'
'x, -y, z-1/2'
'-x+1/2, -y+1/2, -z'
'x+1/2, -y+1/2, z-1/2'

loop_
_atom_site_label
_atom_site_type_symbol
_atom_site_fract_x
_atom_site_fract_y
_atom_site_fract_z
_atom_site_U_iso_or_equiv
_atom_site_adp_type
_atom_site_occupancy
_atom_site_symmetry_multiplicity
_atom_site_calc_flag
_atom_site_refinement_flags
Si1 Si 0.220611(10) 0.082871(16) 0.105165(7) 0.01205(4) Uani 1 1 d .
Si2 Si 0.124813(10) 0.251058(17) 0.099724(7) 0.01384(4) Uani 1 1 d .
Si3 Si 0.158843(10) 0.454035(17) 0.064703(7) 0.01285(4) Uani 1 1 d .
Si4 Si 0.290552(10) 0.522039(17) 0.114197(7) 0.01362(4) Uani 1 1 d .
Si5 Si 0.381702(10) 0.348493(16) 0.116828(7) 0.01259(4) Uani 1 1 d .
Si6 Si 0.351386(10) 0.149805(16) 0.157022(7) 0.01289(4) Uani 1 1 d .
O1 O 0.21810(3) 0.04244(5) 0.03889(2) 0.01810(8) Uani 1 1 d D
H10 H 0.2567(10) 0.036(2) 0.0329(9) 0.027 Uiso 0.50 1 d PD
H11 H 0.1855(12) 0.081(2) 0.0136(8) 0.027 Uiso 0.50 1 d PD
O2 O 0.14976(3) 0.43447(5) -0.004400(19) 0.01814(8) Uani 1 1 d D
H12 H 0.1355(13) 0.3643(17) -0.0182(9) 0.027 Uiso 0.50 1 d PD
H13 H 0.1881(11) 0.453(2) -0.0123(9) 0.027 Uiso 0.50 1 d PD
O3 O 0.37913(3) 0.31569(5) 0.04995(2) 0.01933(9) Uani 1 1 d D
H14 H 0.3527(12) 0.360(2) 0.0257(8) 0.029 Uiso 0.50 1 d PD
H15 H 0.3750(14) 0.2427(16) 0.0411(9) 0.029 Uiso 0.50 1 d PD
C1 C 0.19391(4) -0.06947(7) 0.14004(3) 0.02158(12) Uani 1 1 d .
H1A H 0.1424 -0.1051 0.1159 0.032 Uiso 1 1 calc R
H1B H 0.1900 -0.0447 0.1774 0.032 Uiso 1 1 calc R
H1C H 0.2354 -0.1381 0.1450 0.032 Uiso 1 1 calc R
C2 C 0.02376(4) 0.19252(8) 0.05172(3) 0.02337(13) Uani 1 1 d .
H2A H 0.0110 0.1054 0.0651 0.035 Uiso 1 1 calc R
H2B H 0.0250 0.1835 0.0126 0.035 Uiso 1 1 calc R
H2C H -0.0172 0.2583 0.0526 0.035 Uiso 1 1 calc R
C3 C 0.11855(5) 0.28181(8) 0.17358(3) 0.02301(12) Uani 1 1 d .
H3A H 0.0775 0.3497 0.1715 0.035 Uiso 1 1 calc R
H3B H 0.1705 0.3137 0.1987 0.035 Uiso 1 1 calc R
H3C H 0.1044 0.1980 0.1888 0.035 Uiso 1 1 calc R
C4 C 0.08756(4) 0.58823(7) 0.07127(3) 0.02103(12) Uani 1 1 d .
H4A H 0.0999 0.6724 0.0553 0.032 Uiso 1 1 calc R
H4B H 0.0930 0.6013 0.1116 0.032 Uiso 1 1 calc R
H4C H 0.0326 0.5610 0.0503 0.032 Uiso 1 1 calc R
C5 C 0.31772(5) 0.67430(7) 0.07860(3) 0.02162(12) Uani 1 1 d .
H5A H 0.2760 0.7428 0.0730 0.032 Uiso 1 1 calc R
H5B H 0.3222 0.6484 0.0415 0.032 Uiso 1 1 calc R
H5C H 0.3690 0.7106 0.1028 0.032 Uiso 1 1 calc R
C6 C 0.29951(5) 0.56501(7) 0.19043(3) 0.02378(13) Uani 1 1 d .
H6A H 0.3535 0.5986 0.2103 0.036 Uiso 1 1 calc R
H6B H 0.2895 0.4844 0.2098 0.036 Uiso 1 1 calc R
H6C H 0.2601 0.6342 0.1907 0.036 Uiso 1 1 calc R
C7 C 0.48535(4) 0.40688(8) 0.15846(3) 0.02258(12) Uani 1 1 d .
H7A H 0.5245 0.3401 0.1554 0.034 Uiso 1 1 calc R
H7B H 0.4894 0.4182 0.1987 0.034 Uiso 1 1 calc R
H7C H 0.4961 0.4929 0.1431 0.034 Uiso 1 1 calc R
C8 C 0.42496(4) 0.01278(7) 0.15574(3) 0.02200(12) Uani 1 1 d .
H8A H 0.4794 0.0426 0.1768 0.033 Uiso 1 1 calc R
H8B H 0.4211 -0.0069 0.1161 0.033 Uiso 1 1 calc R
H8C H 0.4125 -0.0684 0.1737 0.033 Uiso 1 1 calc R
C9 C 0.35866(4) 0.17766(7) 0.23405(3) 0.02183(12) Uani 1 1 d .
H9A H 0.3475 0.0932 0.2504 0.033 Uiso 1 1 calc R
H9B H 0.3195 0.2457 0.2361 0.033 Uiso 1 1 calc R
H9C H 0.4127 0.2085 0.2556 0.033 Uiso 1 1 calc R

loop_
_atom_site_aniso_label
_atom_site_aniso_U_11
_atom_site_aniso_U_22
_atom_site_aniso_U_33
_atom_site_aniso_U_23
_atom_site_aniso_U_13
_atom_site_aniso_U_12
Si1 0.01210(7) 0.01310(7) 0.01146(7) 0.00078(5) 0.00450(5) 0.00044(5)
Si2 0.01280(7) 0.01614(7) 0.01383(7) 0.00303(5) 0.00604(5) 0.00244(5)
Si3 0.01371(7) 0.01371(7) 0.01180(7) 0.00077(5) 0.00502(5) 0.00203(5)
Si4 0.01523(7) 0.01353(7) 0.01230(7) -0.00128(5) 0.00467(5) 0.00045(5)
Si5 0.01250(7) 0.01453(7) 0.01057(7) 0.00047(5) 0.00347(5) 0.00035(5)
Si6 0.01231(7) 0.01430(7) 0.01147(7) 0.00110(5) 0.00298(5) 0.00087(5)
O1 0.0185(2) 0.0234(2) 0.01293(18) -0.00169(15) 0.00584(16) 0.00164(17)
O2 0.0212(2) 0.0218(2) 0.01242(18) -0.00071(15) 0.00669(16) -0.00141(17)
O3 0.0257(2) 0.0211(2) 0.01223(18) 0.00002(15) 0.00753(16) 0.00341(18)
C1 0.0263(3) 0.0164(3) 0.0261(3) 0.0036(2) 0.0141(2) -0.0004(2)
C2 0.0146(2) 0.0321(3) 0.0225(3) 0.0074(2) 0.0047(2) -0.0016(2)
C3 0.0273(3) 0.0274(3) 0.0180(3) 0.0038(2) 0.0124(2) 0.0071(3)
C4 0.0202(3) 0.0202(3) 0.0225(3) -0.0004(2) 0.0065(2) 0.0068(2)
C5 0.0274(3) 0.0156(2) 0.0244(3) 0.0001(2) 0.0120(2) -0.0017(2)
C6 0.0313(3) 0.0253(3) 0.0152(3) -0.0042(2) 0.0081(2) 0.0026(3)
C7 0.0155(3) 0.0285(3) 0.0207(3) 0.0051(2) 0.0015(2) -0.0048(2)
C8 0.0178(3) 0.0203(3) 0.0265(3) 0.0003(2) 0.0052(2) 0.0052(2)
C9 0.0262(3) 0.0258(3) 0.0130(2) 0.0004(2) 0.0054(2) -0.0017(2)

loop_
_atom_type_symbol
_atom_type_description
_atom_type_scat_dispersion_real
_atom_type_scat_dispersion_imag
_atom_type_scat_source
C C 0.0033 0.0016 'International Tables Vol C Tables 4.2.6.8 and 6.1.1.4'
H H 0.0000 0.0000 'International Tables Vol C Tables 4.2.6.8 and 6.1.1.4'
O O 0.0106 0.0060 'International Tables Vol C Tables 4.2.6.8 and 6.1.1.4'
Si Si 0.0817 0.0704 'International Tables Vol C Tables 4.2.6.8 and 6.1.1.4'

loop_
_geom_angle_atom_site_label_1
_geom_angle_atom_site_label_2
_geom_angle_atom_site_label_3
_geom_angle
O1 Si1 C1 108.90(3)
O1 Si1 Si6 108.395(19)
C1 Si1 Si6 109.01(2)
O1 Si1 Si2 108.815(19)
C1 Si1 Si2 108.65(2)
Si6 Si1 Si2 113.011(9)
C2 Si2 C3 108.74(3)
C2 Si2 Si3 109.55(2)
C3 Si2 Si3 108.54(2)
C2 Si2 Si1 109.38(3)
C3 Si2 Si1 108.91(2)
Si3 Si2 Si1 111.676(9)
O2 Si3 C4 108.89(3)
O2 Si3 Si4 108.622(19)
C4 Si3 Si4 109.10(2)
O2 Si3 Si2 108.89(2)
C4 Si3 Si2 108.82(2)
Si4 Si3 Si2 112.468(9)
C6 Si4 C5 109.31(3)
C6 Si4 Si5 107.58(2)
C5 Si4 Si5 109.24(2)
C6 Si4 Si3 109.67(3)
C5 Si4 Si3 110.14(2)
Si5 Si4 Si3 110.847(9)
O3 Si5 C7 108.36(3)
O3 Si5 Si4 108.405(19)
C7 Si5 Si4 108.94(3)
O3 Si5 Si6 108.44(2)
C7 Si5 Si6 109.99(2)
Si4 Si5 Si6 112.606(9)
C9 Si6 C8 107.36(3)
C9 Si6 Si1 109.23(2)
C8 Si6 Si1 110.20(2)
C9 Si6 Si5 110.61(2)
C8 Si6 Si5 110.46(2)
Si1 Si6 Si5 108.954(8)
Si1 O1 H10 118.5(17)
Si1 O1 H11 116.0(16)
H10 O1 H11 111(2)
Si3 O2 H12 117.4(16)
Si3 O2 H13 114.7(16)
H12 O2 H13 107(2)
Si5 O3 H14 118.3(17)
Si5 O3 H15 116.4(17)
H14 O3 H15 111(2)
Si1 C1 H1A 109.5
Si1 C1 H1B 109.5
H1A C1 H1B 109.5
Si1 C1 H1C 109.5
H1A C1 H1C 109.5
H1B C1 H1C 109.5
Si2 C2 H2A 109.5
Si2 C2 H2B 109.5
H2A C2 H2B 109.5
Si2 C2 H2C 109.5
H2A C2 H2C 109.5
H2B C2 H2C 109.5
Si2 C3 H3A 109.5
Si2 C3 H3B 109.5
H3A C3 H3B 109.5
Si2 C3 H3C 109.5
H3A C3 H3C 109.5
H3B C3 H3C 109.5
Si3 C4 H4A 109.5
Si3 C4 H4B 109.5
H4A C4 H4B 109.5
Si3 C4 H4C 109.5
H4A C4 H4C 109.5
H4B C4 H4C 109.5
Si4 C5 H5A 109.5
Si4 C5 H5B 109.5
H5A C5 H5B 109.5
Si4 C5 H5C 109.5
H5A C5 H5C 109.5
H5B C5 H5C 109.5
Si4 C6 H6A 109.5
Si4 C6 H6B 109.5
H6A C6 H6B 109.5
Si4 C6 H6C 109.5
H6A C6 H6C 109.5
H6B C6 H6C 109.5
Si5 C7 H7A 109.5
Si5 C7 H7B 109.5
H7A C7 H7B 109.5
Si5 C7 H7C 109.5
H7A C7 H7C 109.5
H7B C7 H7C 109.5
Si6 C8 H8A 109.5
Si6 C8 H8B 109.5
H8A C8 H8B 109.5
Si6 C8 H8C 109.5
H8A C8 H8C 109.5
H8B C8 H8C 109.5
Si6 C9 H9A 109.5
Si6 C9 H9B 109.5
H9A C9 H9B 109.5
Si6 C9 H9C 109.5
H9A C9 H9C 109.5
H9B C9 H9C 109.5

loop_
_geom_bond_atom_site_label_1
_geom_bond_atom_site_label_2
_geom_bond_distance
Si1 O1 1.6751(5)
Si1 C1 1.8786(6)
Si1 Si6 2.3473(2)
Si1 Si2 2.3521(2)
Si2 C2 1.8887(7)
Si2 C3 1.8905(7)
Si2 Si3 2.3517(2)
Si3 O2 1.6764(5)
Si3 C4 1.8773(6)
Si3 Si4 2.3511(2)
Si4 C6 1.8902(7)
Si4 C5 1.8908(7)
Si4 Si5 2.3471(2)
Si5 O3 1.6727(5)
Si5 C7 1.8792(7)
Si5 Si6 2.3518(2)
Si6 C9 1.8889(7)
Si6 C8 1.8904(7)
O1 H10 0.744(15)
O1 H11 0.798(15)
O2 H12 0.783(15)
O2 H13 0.784(15)
O3 H14 0.772(16)
O3 H15 0.756(16)
C1 H1A 0.9800
C1 H1B 0.9800
C1 H1C 0.9800
C2 H2A 0.9800
C2 H2B 0.9800
C2 H2C 0.9800
C3 H3A 0.9800
C3 H3B 0.9800
C3 H3C 0.9800
C4 H4A 0.9800
C4 H4B 0.9800
C4 H4C 0.9800
C5 H5A 0.9800
C5 H5B 0.9800
C5 H5C 0.9800
C6 H6A 0.9800
C6 H6B 0.9800
C6 H6C 0.9800
C7 H7A 0.9800
C7 H7B 0.9800
C7 H7C 0.9800
C8 H8A 0.9800
C8 H8B 0.9800
C8 H8C 0.9800
C9 H9A 0.9800
C9 H9B 0.9800
C9 H9C 0.9800

loop_
_geom_torsion_atom_site_label_1
_geom_torsion_atom_site_label_2
_geom_torsion_atom_site_label_3
_geom_torsion_atom_site_label_4
_geom_torsion
O1 Si1 Si2 C2 54.42(3)
C1 Si1 Si2 C2 -64.01(3)
Si6 Si1 Si2 C2 174.88(2)
O1 Si1 Si2 C3 173.14(3)
C1 Si1 Si2 C3 54.71(4)
Si6 Si1 Si2 C3 -66.40(3)
O1 Si1 Si2 Si3 -67.01(2)
C1 Si1 Si2 Si3 174.56(3)
Si6 Si1 Si2 Si3 53.446(12)
C2 Si2 Si3 O2 -52.14(3)
C3 Si2 Si3 O2 -170.74(3)
Si1 Si2 Si3 O2 69.19(2)
C2 Si2 Si3 C4 66.41(4)
C3 Si2 Si3 C4 -52.19(3)
Si1 Si2 Si3 C4 -172.25(2)
C2 Si2 Si3 Si4 -172.59(3)
C3 Si2 Si3 Si4 68.81(3)
Si1 Si2 Si3 Si4 -51.257(12)
O2 Si3 Si4 C6 173.28(3)
C4 Si3 Si4 C6 54.72(4)
Si2 Si3 Si4 C6 -66.12(3)
O2 Si3 Si4 C5 52.94(3)
C4 Si3 Si4 C5 -65.62(3)
Si2 Si3 Si4 C5 173.54(2)
O2 Si3 Si4 Si5 -68.07(2)
C4 Si3 Si4 Si5 173.37(2)
Si2 Si3 Si4 Si5 52.526(12)
C6 Si4 Si5 O3 -176.33(3)
C5 Si4 Si5 O3 -57.78(3)
Si3 Si4 Si5 O3 63.77(2)
C6 Si4 Si5 C7 -58.61(4)
C5 Si4 Si5 C7 59.94(3)
Si3 Si4 Si5 C7 -178.51(2)
C6 Si4 Si5 Si6 63.69(3)
C5 Si4 Si5 Si6 -177.75(2)
Si3 Si4 Si5 Si6 -56.212(12)
O1 Si1 Si6 C9 -173.84(3)
C1 Si1 Si6 C9 -55.45(3)
Si2 Si1 Si6 C9 65.46(3)
O1 Si1 Si6 C8 -56.12(3)
C1 Si1 Si6 C8 62.27(3)
Si2 Si1 Si6 C8 -176.82(3)
O1 Si1 Si6 Si5 65.23(2)
C1 Si1 Si6 Si5 -176.38(2)
Si2 Si1 Si6 Si5 -55.470(11)
O3 Si5 Si6 C9 176.99(3)
C7 Si5 Si6 C9 58.66(4)
Si4 Si5 Si6 C9 -63.05(3)
O3 Si5 Si6 C8 58.26(3)
C7 Si5 Si6 C8 -60.07(4)
Si4 Si5 Si6 C8 178.22(2)
O3 Si5 Si6 Si1 -62.92(2)
C7 Si5 Si6 Si1 178.74(3)
Si4 Si5 Si6 Si1 57.033(11)
